data_4000719
loop_
_publ_author_name
'Zaikina, Julia V.'
'Schellenberg, Inga'
'Benbow, Evan M.'
'P\"ottgen, Rainer'
'Latturner, Susan E.'

_publ_section_title
;
 Influence of the La/M Network on Magnetic Properties of Mn4Tetrahedra in
 Intermetallic Compounds La21&#x2212;\dMn8M7C12(M = Ge, Sn, Sb, Te, Bi)
;
_journal_issue 7
_journal_name_full 'Chemistry of Materials'
_journal_page_first 1768
_journal_paper_doi 10.1021/cm1028595
_journal_volume 23
_journal_year 2011
_chemical_formula_moiety 'La21 Mn8 Sb7 C12'
_chemical_formula_sum 'C12 La21 Mn8 Sb7'
_chemical_formula_weight 4353.00
_chemical_name_common 'lanthanum-antimony-manganese carbide'
_space_group_IT_number 225
_symmetry_cell_setting cubic
_symmetry_space_group_name_Hall '-F 4 2 3'
_symmetry_space_group_name_H-M 'F m -3 m'
_atom_sites_solution_hydrogens none
_atom_sites_solution_primary direct
_atom_sites_solution_secondary difmap
_audit_creation_date 2010-02-22
_audit_creation_method SHELXL-97
_cell_angle_alpha 90.00
_cell_angle_beta 90.00
_cell_angle_gamma 90.00
_cell_formula_units_Z 4
_cell_length_a 16.4829(4)
_cell_length_b 16.4829(4)
_cell_length_c 16.4829(4)
_cell_measurement_reflns_used 4686
_cell_measurement_temperature 295(2)
_cell_measurement_theta_max 94.087
_cell_measurement_theta_min 4.941
_cell_volume 4478.17(19)
_computing_cell_refinement 'Saint (Bruker, 2008)'
_computing_data_collection 'APEX2 (Bruker, 2008)'
_computing_data_reduction 'Saint (Bruker, 2008)'
_computing_publication_material 'SHELXL-97 (Sheldrick, 1997)'
_computing_structure_refinement 'SHELXL-97 (Sheldrick, 1997)'
_computing_structure_solution 'SHELXS-97 (Sheldrick, 1990)'
_diffrn_ambient_temperature 295(2)
_diffrn_measured_fraction_theta_full 1.000
_diffrn_measured_fraction_theta_max 1.000
_diffrn_measurement_device_type 'Bruker APEX-II CCD area-detector'
_diffrn_measurement_method '\f and  \w scans'
_diffrn_radiation_monochromator graphite
_diffrn_radiation_source 'fine-focus sealed tube'
_diffrn_radiation_type MoK\a
_diffrn_radiation_wavelength 0.71073
_diffrn_reflns_av_R_equivalents 0.0381
_diffrn_reflns_av_sigmaI/netI 0.0141
_diffrn_reflns_limit_h_max 25
_diffrn_reflns_limit_h_min -24
_diffrn_reflns_limit_k_max 25
_diffrn_reflns_limit_k_min -22
_diffrn_reflns_limit_l_max 26
_diffrn_reflns_limit_l_min -26
_diffrn_reflns_number 11350
_diffrn_reflns_theta_full 34.98
_diffrn_reflns_theta_max 34.98
_diffrn_reflns_theta_min 2.14
_exptl_absorpt_coefficient_mu 25.817
_exptl_absorpt_correction_T_max 0.5114
_exptl_absorpt_correction_T_min 0.0788
_exptl_absorpt_correction_type numerical
_exptl_absorpt_process_details 'SADABS (Bruker, 2008)'
_exptl_crystal_colour bronze
_exptl_crystal_density_diffrn 6.456
_exptl_crystal_density_method 'not measured'
_exptl_crystal_description cuboid
_exptl_crystal_F_000 7304
_exptl_crystal_size_max 0.20
_exptl_crystal_size_mid 0.11
_exptl_crystal_size_min 0.03
_refine_diff_density_max 1.029
_refine_diff_density_min -1.039
_refine_diff_density_rms 0.231
_refine_ls_extinction_coef 0.000058(4)
_refine_ls_extinction_expression Fc^*^=kFc[1+0.001xFc^2^\l^3^/sin(2\q)]^-1/4^
_refine_ls_extinction_method SHELXL
_refine_ls_goodness_of_fit_ref 1.384
_refine_ls_hydrogen_treatment none
_refine_ls_matrix_type full
_refine_ls_number_parameters 21
_refine_ls_number_reflns 556
_refine_ls_number_restraints 0
_refine_ls_restrained_S_all 1.384
_refine_ls_R_factor_all 0.0186
_refine_ls_R_factor_gt 0.0177
_refine_ls_shift/su_max 0.000
_refine_ls_shift/su_mean 0.000
_refine_ls_structure_factor_coef Fsqd
_refine_ls_weighting_details 'calc w=1/[\s^2^(Fo^2^)+(0.0060P)^2^+101.1289P] where P=(Fo^2^+2Fc^2^)/3'
_refine_ls_weighting_scheme calc
_refine_ls_wR_factor_gt 0.0380
_refine_ls_wR_factor_ref 0.0382
_reflns_number_gt 545
_reflns_number_total 556
_reflns_threshold_expression >2sigma(I)
_cod_data_source_file cm1028595_si_002.cif
_cod_data_source_block La21Mn8Sb7C12_CSD_422156
_cod_database_code 4000719

loop_
_symmetry_equiv_pos_as_xyz
'x, y, z'
'-x, -y, z'
'-x, y, -z'
'x, -y, -z'
'z, x, y'
'z, -x, -y'
'-z, -x, y'
'-z, x, -y'
'y, z, x'
'-y, z, -x'
'y, -z, -x'
'-y, -z, x'
'y, x, -z'
'-y, -x, -z'
'y, -x, z'
'-y, x, z'
'x, z, -y'
'-x, z, y'
'-x, -z, -y'
'x, -z, y'
'z, y, -x'
'z, -y, x'
'-z, y, x'
'-z, -y, -x'
'x, y+1/2, z+1/2'
'-x, -y+1/2, z+1/2'
'-x, y+1/2, -z+1/2'
'x, -y+1/2, -z+1/2'
'z, x+1/2, y+1/2'
'z, -x+1/2, -y+1/2'
'-z, -x+1/2, y+1/2'
'-z, x+1/2, -y+1/2'
'y, z+1/2, x+1/2'
'-y, z+1/2, -x+1/2'
'y, -z+1/2, -x+1/2'
'-y, -z+1/2, x+1/2'
'y, x+1/2, -z+1/2'
'-y, -x+1/2, -z+1/2'
'y, -x+1/2, z+1/2'
'-y, x+1/2, z+1/2'
'x, z+1/2, -y+1/2'
'-x, z+1/2, y+1/2'
'-x, -z+1/2, -y+1/2'
'x, -z+1/2, y+1/2'
'z, y+1/2, -x+1/2'
'z, -y+1/2, x+1/2'
'-z, y+1/2, x+1/2'
'-z, -y+1/2, -x+1/2'
'x+1/2, y, z+1/2'
'-x+1/2, -y, z+1/2'
'-x+1/2, y, -z+1/2'
'x+1/2, -y, -z+1/2'
'z+1/2, x, y+1/2'
'z+1/2, -x, -y+1/2'
'-z+1/2, -x, y+1/2'
'-z+1/2, x, -y+1/2'
'y+1/2, z, x+1/2'
'-y+1/2, z, -x+1/2'
'y+1/2, -z, -x+1/2'
'-y+1/2, -z, x+1/2'
'y+1/2, x, -z+1/2'
'-y+1/2, -x, -z+1/2'
'y+1/2, -x, z+1/2'
'-y+1/2, x, z+1/2'
'x+1/2, z, -y+1/2'
'-x+1/2, z, y+1/2'
'-x+1/2, -z, -y+1/2'
'x+1/2, -z, y+1/2'
'z+1/2, y, -x+1/2'
'z+1/2, -y, x+1/2'
'-z+1/2, y, x+1/2'
'-z+1/2, -y, -x+1/2'
'x+1/2, y+1/2, z'
'-x+1/2, -y+1/2, z'
'-x+1/2, y+1/2, -z'
'x+1/2, -y+1/2, -z'
'z+1/2, x+1/2, y'
'z+1/2, -x+1/2, -y'
'-z+1/2, -x+1/2, y'
'-z+1/2, x+1/2, -y'
'y+1/2, z+1/2, x'
'-y+1/2, z+1/2, -x'
'y+1/2, -z+1/2, -x'
'-y+1/2, -z+1/2, x'
'y+1/2, x+1/2, -z'
'-y+1/2, -x+1/2, -z'
'y+1/2, -x+1/2, z'
'-y+1/2, x+1/2, z'
'x+1/2, z+1/2, -y'
'-x+1/2, z+1/2, y'
'-x+1/2, -z+1/2, -y'
'x+1/2, -z+1/2, y'
'z+1/2, y+1/2, -x'
'z+1/2, -y+1/2, x'
'-z+1/2, y+1/2, x'
'-z+1/2, -y+1/2, -x'
'-x, -y, -z'
'x, y, -z'
'x, -y, z'
'-x, y, z'
'-z, -x, -y'
'-z, x, y'
'z, x, -y'
'z, -x, y'
'-y, -z, -x'
'y, -z, x'
'-y, z, x'
'y, z, -x'
'-y, -x, z'
'y, x, z'
'-y, x, -z'
'y, -x, -z'
'-x, -z, y'
'x, -z, -y'
'x, z, y'
'-x, z, -y'
'-z, -y, x'
'-z, y, -x'
'z, -y, -x'
'z, y, x'
'-x, -y+1/2, -z+1/2'
'x, y+1/2, -z+1/2'
'x, -y+1/2, z+1/2'
'-x, y+1/2, z+1/2'
'-z, -x+1/2, -y+1/2'
'-z, x+1/2, y+1/2'
'z, x+1/2, -y+1/2'
'z, -x+1/2, y+1/2'
'-y, -z+1/2, -x+1/2'
'y, -z+1/2, x+1/2'
'-y, z+1/2, x+1/2'
'y, z+1/2, -x+1/2'
'-y, -x+1/2, z+1/2'
'y, x+1/2, z+1/2'
'-y, x+1/2, -z+1/2'
'y, -x+1/2, -z+1/2'
'-x, -z+1/2, y+1/2'
'x, -z+1/2, -y+1/2'
'x, z+1/2, y+1/2'
'-x, z+1/2, -y+1/2'
'-z, -y+1/2, x+1/2'
'-z, y+1/2, -x+1/2'
'z, -y+1/2, -x+1/2'
'z, y+1/2, x+1/2'
'-x+1/2, -y, -z+1/2'
'x+1/2, y, -z+1/2'
'x+1/2, -y, z+1/2'
'-x+1/2, y, z+1/2'
'-z+1/2, -x, -y+1/2'
'-z+1/2, x, y+1/2'
'z+1/2, x, -y+1/2'
'z+1/2, -x, y+1/2'
'-y+1/2, -z, -x+1/2'
'y+1/2, -z, x+1/2'
'-y+1/2, z, x+1/2'
'y+1/2, z, -x+1/2'
'-y+1/2, -x, z+1/2'
'y+1/2, x, z+1/2'
'-y+1/2, x, -z+1/2'
'y+1/2, -x, -z+1/2'
'-x+1/2, -z, y+1/2'
'x+1/2, -z, -y+1/2'
'x+1/2, z, y+1/2'
'-x+1/2, z, -y+1/2'
'-z+1/2, -y, x+1/2'
'-z+1/2, y, -x+1/2'
'z+1/2, -y, -x+1/2'
'z+1/2, y, x+1/2'
'-x+1/2, -y+1/2, -z'
'x+1/2, y+1/2, -z'
'x+1/2, -y+1/2, z'
'-x+1/2, y+1/2, z'
'-z+1/2, -x+1/2, -y'
'-z+1/2, x+1/2, y'
'z+1/2, x+1/2, -y'
'z+1/2, -x+1/2, y'
'-y+1/2, -z+1/2, -x'
'y+1/2, -z+1/2, x'
'-y+1/2, z+1/2, x'
'y+1/2, z+1/2, -x'
'-y+1/2, -x+1/2, z'
'y+1/2, x+1/2, z'
'-y+1/2, x+1/2, -z'
'y+1/2, -x+1/2, -z'
'-x+1/2, -z+1/2, y'
'x+1/2, -z+1/2, -y'
'x+1/2, z+1/2, y'
'-x+1/2, z+1/2, -y'
'-z+1/2, -y+1/2, x'
'-z+1/2, y+1/2, -x'
'z+1/2, -y+1/2, -x'
'z+1/2, y+1/2, x'

loop_
_atom_site_label
_atom_site_type_symbol
_atom_site_fract_x
_atom_site_fract_y
_atom_site_fract_z
_atom_site_U_iso_or_equiv
_atom_site_adp_type
_atom_site_occupancy
_atom_site_symmetry_multiplicity
_atom_site_calc_flag
_atom_site_refinement_flags
La1 La 0.0000 0.169552(14) 0.169552(14) 0.00980(8) Uani 1 4 d S
La2 La 0.364964(14) 0.364964(14) 0.364964(14) 0.00913(9) Uani 1 6 d S
La3 La 0.5000 0.5000 0.5000 0.0122(2) Uani 1 48 d S
Sb1 Sb 0.29097(3) 0.0000 0.0000 0.01041(11) Uani 1 8 d S
Sb2 Sb 0.0000 0.0000 0.0000 0.0261(4) Uani 1 48 d S
Mn Mn 0.19605(4) 0.19605(4) 0.19605(4) 0.00830(18) Uani 1 6 d S
C C 0.1056(3) 0.2500 0.2500 0.0110(9) Uani 1 4 d S

loop_
_atom_site_aniso_label
_atom_site_aniso_U_11
_atom_site_aniso_U_22
_atom_site_aniso_U_33
_atom_site_aniso_U_23
_atom_site_aniso_U_13
_atom_site_aniso_U_12
La1 0.00859(14) 0.01041(10) 0.01041(10) 0.00043(10) 0.000 0.000
La2 0.00913(9) 0.00913(9) 0.00913(9) -0.00057(7) -0.00057(7) -0.00057(7)
La3 0.0122(2) 0.0122(2) 0.0122(2) 0.000 0.000 0.000
Sb1 0.0111(2) 0.01006(14) 0.01006(14) 0.000 0.000 0.000
Sb2 0.0261(4) 0.0261(4) 0.0261(4) 0.000 0.000 0.000
Mn 0.00830(18) 0.00830(18) 0.00830(18) 0.00038(19) 0.00038(19) 0.00038(19)
C 0.007(2) 0.0129(14) 0.0129(14) -0.0007(19) 0.000 0.000

loop_
_atom_type_symbol
_atom_type_description
_atom_type_scat_dispersion_real
_atom_type_scat_dispersion_imag
_atom_type_scat_source
C C 0.0033 0.0016 'International Tables Vol C Tables 4.2.6.8 and 6.1.1.4'
Mn Mn 0.3368 0.7283 'International Tables Vol C Tables 4.2.6.8 and 6.1.1.4'
Sb Sb -0.5866 1.5461 'International Tables Vol C Tables 4.2.6.8 and 6.1.1.4'
La La -0.2871 2.4523 'International Tables Vol C Tables 4.2.6.8 and 6.1.1.4'

loop_
_geom_angle_atom_site_label_1
_geom_angle_atom_site_label_2
_geom_angle_atom_site_label_3
_geom_angle
_geom_angle_site_symmetry_1
_geom_angle_site_symmetry_3
C La1 C 85.72(19) . 121
C La1 Mn 36.32(9) . .
C La1 Mn 122.04(9) 121 .
C La1 Mn 122.04(9) . 100
C La1 Mn 36.32(9) 121 100
Mn La1 Mn 158.36(3) . 100
C La1 Sb1 96.871(12) . 9
C La1 Sb1 96.871(12) 121 9
Mn La1 Sb1 91.756(3) . 9
Mn La1 Sb1 91.756(3) 100 9
C La1 Sb1 96.871(12) . 5
C La1 Sb1 96.871(12) 121 5
Mn La1 Sb1 91.756(3) . 5
Mn La1 Sb1 91.756(3) 100 5
Sb1 La1 Sb1 161.213(19) 9 5
C La1 La1 42.86(9) . 121
C La1 La1 42.86(9) 121 121
Mn La1 La1 79.179(14) . 121
Mn La1 La1 79.179(14) 100 121
Sb1 La1 La1 99.393(9) 9 121
Sb1 La1 La1 99.393(9) 5 121
C La1 Sb2 137.14(9) . .
C La1 Sb2 137.14(9) 121 .
Mn La1 Sb2 100.821(14) . .
Mn La1 Sb2 100.821(14) 100 .
Sb1 La1 Sb2 80.607(9) 9 .
Sb1 La1 Sb2 80.607(9) 5 .
La1 La1 Sb2 180.000(10) 121 .
C La1 La1 147.94(3) . 102
C La1 La1 83.42(8) 121 102
Mn La1 La1 142.037(8) . 102
Mn La1 La1 53.083(11) 100 102
Sb1 La1 La1 54.907(5) 9 102
Sb1 La1 La1 114.311(6) 5 102
La1 La1 La1 120.0 121 102
Sb2 La1 La1 60.0 . 102
C La1 La1 147.94(3) . 10
C La1 La1 83.42(8) 121 10
Mn La1 La1 142.037(8) . 10
Mn La1 La1 53.083(11) 100 10
Sb1 La1 La1 114.311(6) 9 10
Sb1 La1 La1 54.907(5) 5 10
La1 La1 La1 120.0 121 10
Sb2 La1 La1 60.0 . 10
La1 La1 La1 60.0 102 10
C La1 La1 83.42(8) . 9
C La1 La1 147.94(3) 121 9
Mn La1 La1 53.083(11) . 9
Mn La1 La1 142.037(8) 100 9
Sb1 La1 La1 114.311(6) 9 9
Sb1 La1 La1 54.907(5) 5 9
La1 La1 La1 120.0 121 9
Sb2 La1 La1 60.0 . 9
La1 La1 La1 120.0 102 9
La1 La1 La1 90.0 10 9
C La1 La1 83.42(8) . 5
C La1 La1 147.94(3) 121 5
Mn La1 La1 53.083(11) . 5
Mn La1 La1 142.037(8) 100 5
Sb1 La1 La1 54.907(5) 9 5
Sb1 La1 La1 114.311(6) 5 5
La1 La1 La1 120.0 121 5
Sb2 La1 La1 60.0 . 5
La1 La1 La1 90.0 102 5
La1 La1 La1 120.0 10 5
La1 La1 La1 60.0 9 5
C La1 La2 43.103(13) . 51
C La1 La2 92.02(7) 121 51
Mn La1 La2 50.090(8) . 51
Mn La1 La2 117.619(11) 100 51
Sb1 La1 La2 138.214(8) 9 51
Sb1 La1 La2 53.778(7) 5 51
La1 La1 La2 61.706(4) 121 51
Sb2 La1 La2 118.294(4) . 51
La1 La1 La2 166.778(6) 102 51
La1 La1 La2 107.225(6) 10 51
La1 La1 La2 60.033(4) 9 51
La1 La1 La2 100.245(5) 5 51
C La1 La2 43.103(14) . 74
C La1 La2 92.02(7) 121 74
Mn La1 La2 50.090(8) . 74
Mn La1 La2 117.619(11) 100 74
Sb1 La1 La2 53.778(7) 9 74
Sb1 La1 La2 138.214(8) 5 74
La1 La1 La2 61.706(4) 121 74
Sb2 La1 La2 118.294(4) . 74
La1 La1 La2 107.225(6) 102 74
La1 La1 La2 166.778(6) 10 74
La1 La1 La2 100.245(5) 9 74
La1 La1 La2 60.033(4) 5 74
La2 La1 La2 85.276(11) 51 74
C La1 La2 92.02(7) . 171_455
C La1 La2 43.103(14) 121 171_455
Mn La1 La2 117.619(11) . 171_455
Mn La1 La2 50.090(8) 100 171_455
Sb1 La1 La2 53.778(7) 9 171_455
Sb1 La1 La2 138.214(8) 5 171_455
La1 La1 La2 61.706(4) 121 171_455
Sb2 La1 La2 118.294(4) . 171_455
La1 La1 La2 60.033(4) 102 171_455
La1 La1 La2 100.245(5) 10 171_455
La1 La1 La2 166.778(6) 9 171_455
La1 La1 La2 107.225(6) 5 171_455
La2 La1 La2 123.412(9) 51 171_455
La2 La1 La2 68.470(10) 74 171_455
C La1 La2 92.02(7) . 146_455
C La1 La2 43.103(13) 121 146_455
Mn La1 La2 117.619(11) . 146_455
Mn La1 La2 50.090(8) 100 146_455
Sb1 La1 La2 138.214(8) 9 146_455
Sb1 La1 La2 53.778(7) 5 146_455
La1 La1 La2 61.706(4) 121 146_455
Sb2 La1 La2 118.294(4) . 146_455
La1 La1 La2 100.245(5) 102 146_455
La1 La1 La2 60.033(4) 10 146_455
La1 La1 La2 107.225(6) 9 146_455
La1 La1 La2 166.778(6) 5 146_455
La2 La1 La2 68.470(10) 51 146_455
La2 La1 La2 123.412(9) 74 146_455
La2 La1 La2 85.276(11) 171_455 146_455
C La1 Mn 3.03(9) . 28
C La1 Mn 88.75(10) 121 28
Mn La1 Mn 33.29(3) . 28
Mn La1 Mn 125.067(9) 100 28
Sb1 La1 Mn 96.523(6) 9 28
Sb1 La1 Mn 96.523(6) 5 28
La1 La1 Mn 45.888(14) 121 28
Sb2 La1 Mn 134.112(14) . 28
La1 La1 Mn 148.839(4) 102 28
La1 La1 Mn 148.839(4) 10 28
La1 La1 Mn 80.813(12) 9 28
La1 La1 Mn 80.813(12) 5 28
La2 La1 Mn 42.789(6) 51 28
La2 La1 Mn 42.789(6) 74 28
La2 La1 Mn 94.244(12) 171_455 28
La2 La1 Mn 94.244(12) 146_455 28
C La1 Mn 88.75(9) . 121
C La1 Mn 3.03(9) 121 121
Mn La1 Mn 125.067(9) . 121
Mn La1 Mn 33.29(3) 100 121
Sb1 La1 Mn 96.523(6) 9 121
Sb1 La1 Mn 96.523(6) 5 121
La1 La1 Mn 45.888(14) 121 121
Sb2 La1 Mn 134.112(14) . 121
La1 La1 Mn 80.813(12) 102 121
La1 La1 Mn 80.813(12) 10 121
La1 La1 Mn 148.839(4) 9 121
La1 La1 Mn 148.839(4) 5 121
La2 La1 Mn 94.244(12) 51 121
La2 La1 Mn 94.244(12) 74 121
La2 La1 Mn 42.789(6) 171_455 121
La2 La1 Mn 42.789(6) 146_455 121
Mn La1 Mn 91.78(3) 28 121
C La1 La1 121.22(5) . 2
C La1 La1 121.22(5) 121 2
Mn La1 La1 97.629(10) . 2
Mn La1 La1 97.629(10) 100 2
Sb1 La1 La1 35.607(9) 9 2
Sb1 La1 La1 125.607(9) 5 2
La1 La1 La1 135.0 121 2
Sb2 La1 La1 45.0 . 2
La1 La1 La1 45.0 102 2
La1 La1 La1 90.0 10 2
La1 La1 La1 90.0 9 2
La1 La1 La1 45.0 5 2
La2 La1 La1 144.502(5) 51 2
La2 La1 La1 81.732(5) 74 2
La2 La1 La1 81.732(5) 171_455 2
La2 La1 La1 144.502(5) 146_455 2
Mn La1 La1 119.485(8) 28 2
Mn La1 La1 119.485(8) 121 2
C La1 La1 121.22(5) . 98
C La1 La1 121.22(5) 121 98
Mn La1 La1 97.629(10) . 98
Mn La1 La1 97.629(10) 100 98
Sb1 La1 La1 125.607(9) 9 98
Sb1 La1 La1 35.607(9) 5 98
La1 La1 La1 135.0 121 98
Sb2 La1 La1 45.0 . 98
La1 La1 La1 90.0 102 98
La1 La1 La1 45.0 10 98
La1 La1 La1 45.0 9 98
La1 La1 La1 90.0 5 98
La2 La1 La1 81.732(5) 51 98
La2 La1 La1 144.502(5) 74 98
La2 La1 La1 144.502(5) 171_455 98
La2 La1 La1 81.732(5) 146_455 98
Mn La1 La1 119.485(8) 28 98
Mn La1 La1 119.485(8) 121 98
La1 La1 La1 90.0 2 98
C La2 C 76.35(18) 58 30
C La2 C 76.35(18) 58 74
C La2 C 76.35(18) 30 74
C La2 Mn 38.18(9) 58 28
C La2 Mn 38.18(9) 30 28
C La2 Mn 73.21(12) 74 28
C La2 Mn 38.18(9) 58 51
C La2 Mn 73.21(12) 30 51
C La2 Mn 38.18(9) 74 51
Mn La2 Mn 47.44(3) 28 51
C La2 Mn 73.21(12) 58 74
C La2 Mn 38.18(9) 30 74
C La2 Mn 38.18(9) 74 74
Mn La2 Mn 47.44(3) 28 74
Mn La2 Mn 47.44(3) 51 74
C La2 Sb1 169.09(12) 58 81
C La2 Sb1 95.15(8) 30 81
C La2 Sb1 95.15(8) 74 81
Mn La2 Sb1 133.082(10) 28 81
Mn La2 Sb1 133.082(10) 51 81
Mn La2 Sb1 95.88(2) 74 81
C La2 Sb1 95.15(8) 58 53
C La2 Sb1 169.09(12) 30 53
C La2 Sb1 95.15(8) 74 53
Mn La2 Sb1 133.082(10) 28 53
Mn La2 Sb1 95.88(2) 51 53
Mn La2 Sb1 133.082(10) 74 53
Sb1 La2 Sb1 92.390(15) 81 53
C La2 Sb1 95.15(8) 58 25
C La2 Sb1 95.15(8) 30 25
C La2 Sb1 169.09(12) 74 25
Mn La2 Sb1 95.88(2) 28 25
Mn La2 Sb1 133.082(10) 51 25
Mn La2 Sb1 133.082(10) 74 25
Sb1 La2 Sb1 92.390(15) 81 25
Sb1 La2 Sb1 92.390(15) 53 25
C La2 La3 134.47(12) 58 .
C La2 La3 134.47(12) 30 .
C La2 La3 134.47(12) 74 .
Mn La2 La3 152.32(2) 28 .
Mn La2 La3 152.32(2) 51 .
Mn La2 La3 152.32(2) 74 .
Sb1 La2 La3 56.444(10) 81 .
Sb1 La2 La3 56.444(10) 53 .
Sb1 La2 La3 56.444(11) 25 .
C La2 La1 115.88(10) 58 74
C La2 La1 81.41(2) 30 74
C La2 La1 39.93(8) 74 74
Mn La2 La1 101.119(19) 28 74
Mn La2 La1 77.938(6) 51 74
Mn La2 La1 53.822(15) 74 74
Sb1 La2 La1 55.231(7) 81 74
Sb1 La2 La1 96.540(4) 53 74
Sb1 La2 La1 146.602(9) 25 74
La3 La2 La1 103.194(6) . 74
C La2 La1 115.88(10) 58 174
C La2 La1 39.93(8) 30 174
C La2 La1 81.41(2) 74 174
Mn La2 La1 77.938(6) 28 174
Mn La2 La1 101.119(19) 51 174
Mn La2 La1 53.822(15) 74 174
Sb1 La2 La1 55.231(7) 81 174
Sb1 La2 La1 146.602(9) 53 174
Sb1 La2 La1 96.540(4) 25 174
La3 La2 La1 103.194(6) . 174
La1 La2 La1 59.934(8) 74 174
C La2 La1 81.41(2) 58 30
C La2 La1 39.93(8) 30 30
C La2 La1 115.88(10) 74 30
Mn La2 La1 53.822(15) 28 30
Mn La2 La1 101.119(19) 51 30
Mn La2 La1 77.938(6) 74 30
Sb1 La2 La1 96.540(4) 81 30
Sb1 La2 La1 146.602(9) 53 30
Sb1 La2 La1 55.231(7) 25 30
La3 La2 La1 103.194(6) . 30
La1 La2 La1 114.952(4) 74 30
La1 La2 La1 56.588(9) 174 30
C La2 La1 81.41(2) 58 146
C La2 La1 115.88(10) 30 146
C La2 La1 39.93(8) 74 146
Mn La2 La1 101.119(19) 28 146
Mn La2 La1 53.822(15) 51 146
Mn La2 La1 77.938(6) 74 146
Sb1 La2 La1 96.540(4) 81 146
Sb1 La2 La1 55.231(7) 53 146
Sb1 La2 La1 146.602(9) 25 146
La3 La2 La1 103.194(6) . 146
La1 La2 La1 56.588(9) 74 146
La1 La2 La1 114.952(4) 174 146
La1 La2 La1 153.556(11) 30 146
C La2 La1 39.93(8) 58 130
C La2 La1 81.41(2) 30 130
C La2 La1 115.88(10) 74 130
Mn La2 La1 53.822(15) 28 130
Mn La2 La1 77.938(6) 51 130
Mn La2 La1 101.119(19) 74 130
Sb1 La2 La1 146.602(9) 81 130
Sb1 La2 La1 96.540(4) 53 130
Sb1 La2 La1 55.231(8) 25 130
La3 La2 La1 103.194(6) . 130
La1 La2 La1 153.556(11) 74 130
La1 La2 La1 114.952(4) 174 130
La1 La2 La1 59.934(8) 30 130
La1 La2 La1 114.952(4) 146 130
C La2 La1 39.93(8) 58 58
C La2 La1 115.88(10) 30 58
C La2 La1 81.41(2) 74 58
Mn La2 La1 77.938(6) 28 58
Mn La2 La1 53.822(15) 51 58
Mn La2 La1 101.119(19) 74 58
Sb1 La2 La1 146.602(9) 81 58
Sb1 La2 La1 55.231(8) 53 58
Sb1 La2 La1 96.540(4) 25 58
La3 La2 La1 103.194(6) . 58
La1 La2 La1 114.952(4) 74 58
La1 La2 La1 153.556(11) 174 58
La1 La2 La1 114.952(4) 30 58
La1 La2 La1 59.934(8) 146 58
La1 La2 La1 56.588(9) 130 58
C La2 La2 134.09(2) 58 100_655
C La2 La2 134.09(2) 30 100_655
C La2 La2 79.73(12) 74 100_655
Mn La2 La2 152.94(2) 28 100_655
Mn La2 La2 108.765(13) 51 100_655
Mn La2 La2 108.765(13) 74 100_655
Sb1 La2 La2 48.750(4) 81 100_655
Sb1 La2 La2 48.750(4) 53 100_655
Sb1 La2 La2 111.180(10) 25 100_655
La3 La2 La2 54.7 . 100_655
La1 La2 La2 55.765(5) 74 100_655
La1 La2 La2 98.268(5) 174 100_655
La1 La2 La2 144.502(5) 30 100_655
La1 La2 La2 55.765(5) 146 100_655
La1 La2 La2 144.502(5) 130 100_655
La1 La2 La2 98.268(5) 58 100_655
C La2 La2 134.09(2) 58 99_565
C La2 La2 79.73(12) 30 99_565
C La2 La2 134.09(2) 74 99_565
Mn La2 La2 108.765(13) 28 99_565
Mn La2 La2 152.94(2) 51 99_565
Mn La2 La2 108.765(13) 74 99_565
Sb1 La2 La2 48.750(4) 81 99_565
Sb1 La2 La2 111.180(10) 53 99_565
Sb1 La2 La2 48.750(4) 25 99_565
La3 La2 La2 54.7 . 99_565
La1 La2 La2 98.268(5) 74 99_565
La1 La2 La2 55.765(5) 174 99_565
La1 La2 La2 55.765(5) 30 99_565
La1 La2 La2 144.502(5) 146 99_565
La1 La2 La2 98.268(5) 130 99_565
La1 La2 La2 144.502(5) 58 99_565
La2 La2 La2 90.0 100_655 99_565
C La2 La2 79.73(12) 58 98_556
C La2 La2 134.09(2) 30 98_556
C La2 La2 134.09(2) 74 98_556
Mn La2 La2 108.765(13) 28 98_556
Mn La2 La2 108.765(13) 51 98_556
Mn La2 La2 152.94(2) 74 98_556
Sb1 La2 La2 111.180(10) 81 98_556
Sb1 La2 La2 48.750(4) 53 98_556
Sb1 La2 La2 48.750(4) 25 98_556
La3 La2 La2 54.7 . 98_556
La1 La2 La2 144.502(5) 74 98_556
La1 La2 La2 144.502(5) 174 98_556
La1 La2 La2 98.268(5) 30 98_556
La1 La2 La2 98.268(5) 146 98_556
La1 La2 La2 55.765(5) 130 98_556
La1 La2 La2 55.765(5) 58 98_556
La2 La2 La2 90.0 100_655 98_556
La2 La2 La2 90.0 99_565 98_556
C La2 Mn 45.53(12) 58 .
C La2 Mn 45.53(12) 30 .
C La2 Mn 45.53(12) 74 .
Mn La2 Mn 27.68(2) 28 .
Mn La2 Mn 27.68(2) 51 .
Mn La2 Mn 27.68(2) 74 .
Sb1 La2 Mn 123.556(10) 81 .
Sb1 La2 Mn 123.556(10) 53 .
Sb1 La2 Mn 123.556(10) 25 .
La3 La2 Mn 180.000(16) . .
La1 La2 Mn 76.806(6) 74 .
La1 La2 Mn 76.806(6) 174 .
La1 La2 Mn 76.806(6) 30 .
La1 La2 Mn 76.806(6) 146 .
La1 La2 Mn 76.806(6) 130 .
La1 La2 Mn 76.806(6) 58 .
La2 La2 Mn 125.3 100_655 .
La2 La2 Mn 125.3 99_565 .
La2 La2 Mn 125.3 98_556 .
Sb1 La3 Sb1 90.0 81 53
Sb1 La3 Sb1 90.0 81 25
Sb1 La3 Sb1 90.0 53 25
Sb1 La3 Sb1 180.0 81 177_556
Sb1 La3 Sb1 90.0 53 177_556
Sb1 La3 Sb1 90.0 25 177_556
Sb1 La3 Sb1 90.0 81 149_565
Sb1 La3 Sb1 180.0 53 149_565
Sb1 La3 Sb1 90.0 25 149_565
Sb1 La3 Sb1 90.0 177_556 149_565
Sb1 La3 Sb1 90.0 81 121_655
Sb1 La3 Sb1 90.0 53 121_655
Sb1 La3 Sb1 180.0 25 121_655
Sb1 La3 Sb1 90.0 177_556 121_655
Sb1 La3 Sb1 90.0 149_565 121_655
Sb1 La3 La2 54.7 81 .
Sb1 La3 La2 54.7 53 .
Sb1 La3 La2 54.7 25 .
Sb1 La3 La2 125.3 177_556 .
Sb1 La3 La2 125.3 149_565 .
Sb1 La3 La2 125.3 121_655 .
Sb1 La3 La2 125.3 81 97_666
Sb1 La3 La2 125.3 53 97_666
Sb1 La3 La2 125.3 25 97_666
Sb1 La3 La2 54.7 177_556 97_666
Sb1 La3 La2 54.7 149_565 97_666
Sb1 La3 La2 54.7 121_655 97_666
La2 La3 La2 180.000(6) . 97_666
Sb1 La3 La2 54.7 81 100_655
Sb1 La3 La2 54.7 53 100_655
Sb1 La3 La2 125.3 25 100_655
Sb1 La3 La2 125.3 177_556 100_655
Sb1 La3 La2 125.3 149_565 100_655
Sb1 La3 La2 54.7 121_655 100_655
La2 La3 La2 70.5 . 100_655
La2 La3 La2 109.5 97_666 100_655
Sb1 La3 La2 125.3 81 4_566
Sb1 La3 La2 125.3 53 4_566
Sb1 La3 La2 54.7 25 4_566
Sb1 La3 La2 54.7 177_556 4_566
Sb1 La3 La2 54.7 149_565 4_566
Sb1 La3 La2 125.3 121_655 4_566
La2 La3 La2 109.5 . 4_566
La2 La3 La2 70.5 97_666 4_566
La2 La3 La2 180.0 100_655 4_566
Sb1 La3 La2 54.7 81 99_565
Sb1 La3 La2 125.3 53 99_565
Sb1 La3 La2 54.7 25 99_565
Sb1 La3 La2 125.3 177_556 99_565
Sb1 La3 La2 54.7 149_565 99_565
Sb1 La3 La2 125.3 121_655 99_565
La2 La3 La2 70.5 . 99_565
La2 La3 La2 109.5 97_666 99_565
La2 La3 La2 109.5 100_655 99_565
La2 La3 La2 70.5 4_566 99_565
Sb1 La3 La2 125.3 81 3_656
Sb1 La3 La2 54.7 53 3_656
Sb1 La3 La2 125.3 25 3_656
Sb1 La3 La2 54.7 177_556 3_656
Sb1 La3 La2 125.3 149_565 3_656
Sb1 La3 La2 54.7 121_655 3_656
La2 La3 La2 109.5 . 3_656
La2 La3 La2 70.5 97_666 3_656
La2 La3 La2 70.5 100_655 3_656
La2 La3 La2 109.5 4_566 3_656
La2 La3 La2 180.0 99_565 3_656
Sb1 La3 La2 125.3 81 98_556
Sb1 La3 La2 54.7 53 98_556
Sb1 La3 La2 54.7 25 98_556
Sb1 La3 La2 54.7 177_556 98_556
Sb1 La3 La2 125.3 149_565 98_556
Sb1 La3 La2 125.3 121_655 98_556
La2 La3 La2 70.5 . 98_556
La2 La3 La2 109.5 97_666 98_556
La2 La3 La2 109.5 100_655 98_556
La2 La3 La2 70.5 4_566 98_556
La2 La3 La2 109.5 99_565 98_556
La2 La3 La2 70.5 3_656 98_556
Sb1 La3 La2 54.7 81 2_665
Sb1 La3 La2 125.3 53 2_665
Sb1 La3 La2 125.3 25 2_665
Sb1 La3 La2 125.3 177_556 2_665
Sb1 La3 La2 54.7 149_565 2_665
Sb1 La3 La2 54.7 121_655 2_665
La2 La3 La2 109.5 . 2_665
La2 La3 La2 70.5 97_666 2_665
La2 La3 La2 70.5 100_655 2_665
La2 La3 La2 109.5 4_566 2_665
La2 La3 La2 70.5 99_565 2_665
La2 La3 La2 109.5 3_656 2_665
La2 La3 La2 180.000(6) 98_556 2_665
Sb1 La3 La1 27.162(3) 81 74
Sb1 La3 La1 62.838(3) 53 74
Sb1 La3 La1 90.0 25 74
Sb1 La3 La1 152.838(3) 177_556 74
Sb1 La3 La1 117.162(3) 149_565 74
Sb1 La3 La1 90.0 121_655 74
La2 La3 La1 38.991(1) . 74
La2 La3 La1 141.009(1) 97_666 74
La2 La3 La1 38.991(1) 100_655 74
La2 La3 La1 141.009(1) 4_566 74
La2 La3 La1 75.516(2) 99_565 74
La2 La3 La1 104.484(2) 3_656 74
La2 La3 La1 104.484(2) 98_556 74
La2 La3 La1 75.516(2) 2_665 74
Sb1 La3 La1 152.838(3) 81 78_556
Sb1 La3 La1 90.0 53 78_556
Sb1 La3 La1 117.162(3) 25 78_556
Sb1 La3 La1 27.162(3) 177_556 78_556
Sb1 La3 La1 90.0 149_565 78_556
Sb1 La3 La1 62.838(3) 121_655 78_556
La2 La3 La1 141.009(1) . 78_556
La2 La3 La1 38.991(1) 97_666 78_556
La2 La3 La1 104.484(2) 100_655 78_556
La2 La3 La1 75.516(2) 4_566 78_556
La2 La3 La1 141.009(1) 99_565 78_556
La2 La3 La1 38.991(1) 3_656 78_556
La2 La3 La1 75.516(2) 98_556 78_556
La2 La3 La1 104.484(2) 2_665 78_556
La1 La3 La1 142.335(4) 74 78_556
Sb1 La3 La1 117.162(3) 81 126_655
Sb1 La3 La1 90.0 53 126_655
Sb1 La3 La1 152.838(3) 25 126_655
Sb1 La3 La1 62.838(3) 177_556 126_655
Sb1 La3 La1 90.0 149_565 126_655
Sb1 La3 La1 27.162(3) 121_655 126_655
La2 La3 La1 141.009(1) . 126_655
La2 La3 La1 38.991(1) 97_666 126_655
La2 La3 La1 75.516(2) 100_655 126_655
La2 La3 La1 104.484(2) 4_566 126_655
La2 La3 La1 141.009(1) 99_565 126_655
La2 La3 La1 38.991(1) 3_656 126_655
La2 La3 La1 104.484(2) 98_556 126_655
La2 La3 La1 75.516(2) 2_665 126_655
La1 La3 La1 113.964(2) 74 126_655
La1 La3 La1 35.675(6) 78_556 126_655
Sb1 La3 La1 27.162(3) 81 174
Sb1 La3 La1 90.0 53 174
Sb1 La3 La1 62.838(3) 25 174
Sb1 La3 La1 152.838(3) 177_556 174
Sb1 La3 La1 90.0 149_565 174
Sb1 La3 La1 117.162(3) 121_655 174
La2 La3 La1 38.991(1) . 174
La2 La3 La1 141.009(1) 97_666 174
La2 La3 La1 75.516(2) 100_655 174
La2 La3 La1 104.484(2) 4_566 174
La2 La3 La1 38.991(1) 99_565 174
La2 La3 La1 141.009(1) 3_656 174
La2 La3 La1 104.484(2) 98_556 174
La2 La3 La1 75.516(2) 2_665 174
La1 La3 La1 37.665(4) 74 174
La1 La3 La1 180.0 78_556 174
La1 La3 La1 144.325(6) 126_655 174
Sb1 La3 La1 117.162(3) 81 50_565
Sb1 La3 La1 152.838(3) 53 50_565
Sb1 La3 La1 90.0 25 50_565
Sb1 La3 La1 62.838(3) 177_556 50_565
Sb1 La3 La1 27.162(3) 149_565 50_565
Sb1 La3 La1 90.0 121_655 50_565
La2 La3 La1 141.009(1) . 50_565
La2 La3 La1 38.991(1) 97_666 50_565
La2 La3 La1 141.009(1) 100_655 50_565
La2 La3 La1 38.991(1) 4_566 50_565
La2 La3 La1 75.516(2) 99_565 50_565
La2 La3 La1 104.484(2) 3_656 50_565
La2 La3 La1 104.484(2) 98_556 50_565
La2 La3 La1 75.516(2) 2_665 50_565
La1 La3 La1 144.325(6) 74 50_565
La1 La3 La1 66.036(2) 78_556 50_565
La1 La3 La1 77.971(2) 126_655 50_565
La1 La3 La1 113.964(2) 174 50_565
Sb1 La3 La1 152.838(3) 81 170_556
Sb1 La3 La1 117.162(3) 53 170_556
Sb1 La3 La1 90.0 25 170_556
Sb1 La3 La1 27.162(3) 177_556 170_556
Sb1 La3 La1 62.838(3) 149_565 170_556
Sb1 La3 La1 90.0 121_655 170_556
La2 La3 La1 141.009(1) . 170_556
La2 La3 La1 38.991(1) 97_666 170_556
La2 La3 La1 141.009(1) 100_655 170_556
La2 La3 La1 38.991(1) 4_566 170_556
La2 La3 La1 104.484(2) 99_565 170_556
La2 La3 La1 75.516(2) 3_656 170_556
La2 La3 La1 75.516(2) 98_556 170_556
La2 La3 La1 104.484(2) 2_665 170_556
La1 La3 La1 180.0 74 170_556
La1 La3 La1 37.665(4) 78_556 170_556
La1 La3 La1 66.036(2) 126_655 170_556
La1 La3 La1 142.335(4) 174 170_556
La1 La3 La1 35.675(6) 50_565 170_556
La2 Sb1 La2 137.64(2) 28 25_544
La2 Sb1 La2 82.499(7) 28 123_554
La2 Sb1 La2 82.499(7) 25_544 123_554
La2 Sb1 La2 82.499(7) 28 122_545
La2 Sb1 La2 82.499(7) 25_544 122_545
La2 Sb1 La2 137.64(2) 123_554 122_545
La2 Sb1 La1 138.281(6) 28 6
La2 Sb1 La1 70.991(6) 25_544 6
La2 Sb1 La1 70.991(6) 123_554 6
La2 Sb1 La1 138.281(6) 122_545 6
La2 Sb1 La1 138.281(6) 28 106
La2 Sb1 La1 70.991(6) 25_544 106
La2 Sb1 La1 138.281(6) 123_554 106
La2 Sb1 La1 70.991(6) 122_545 106
La1 Sb1 La1 70.186(9) 6 106
La2 Sb1 La1 70.991(6) 28 5
La2 Sb1 La1 138.281(6) 25_544 5
La2 Sb1 La1 138.281(6) 123_554 5
La2 Sb1 La1 70.991(6) 122_545 5
La1 Sb1 La1 108.787(19) 6 5
La1 Sb1 La1 70.186(9) 106 5
La2 Sb1 La1 70.991(6) 28 9
La2 Sb1 La1 138.281(6) 25_544 9
La2 Sb1 La1 70.991(6) 123_554 9
La2 Sb1 La1 138.281(6) 122_545 9
La1 Sb1 La1 70.186(9) 6 9
La1 Sb1 La1 108.787(19) 106 9
La1 Sb1 La1 70.186(9) 5 9
La2 Sb1 La3 68.820(10) 28 25_544
La2 Sb1 La3 68.820(10) 25_544 25_544
La2 Sb1 La3 68.820(10) 123_554 25_544
La2 Sb1 La3 68.820(10) 122_545 25_544
La1 Sb1 La3 125.607(9) 6 25_544
La1 Sb1 La3 125.607(9) 106 25_544
La1 Sb1 La3 125.606(9) 5 25_544
La1 Sb1 La3 125.606(9) 9 25_544
La2 Sb1 Sb2 111.180(10) 28 .
La2 Sb1 Sb2 111.180(10) 25_544 .
La2 Sb1 Sb2 111.180(10) 123_554 .
La2 Sb1 Sb2 111.180(10) 122_545 .
La1 Sb1 Sb2 54.393(9) 6 .
La1 Sb1 Sb2 54.393(9) 106 .
La1 Sb1 Sb2 54.394(9) 5 .
La1 Sb1 Sb2 54.394(9) 9 .
La3 Sb1 Sb2 180.0 25_544 .
La1 Sb2 La1 120.0 . 101
La1 Sb2 La1 60.0 . 5
La1 Sb2 La1 180.000(10) 101 5
La1 Sb2 La1 180.000(10) . 97
La1 Sb2 La1 60.0 101 97
La1 Sb2 La1 120.0 5 97
La1 Sb2 La1 120.0 . 105
La1 Sb2 La1 60.0 101 105
La1 Sb2 La1 120.0 5 105
La1 Sb2 La1 60.0 97 105
La1 Sb2 La1 60.0 . 9
La1 Sb2 La1 120.0 101 9
La1 Sb2 La1 60.0 5 9
La1 Sb2 La1 120.0 97 9
La1 Sb2 La1 180.000(10) 105 9
La1 Sb2 La1 120.0 . 106
La1 Sb2 La1 120.0 101 106
La1 Sb2 La1 60.0 5 106
La1 Sb2 La1 60.0 97 106
La1 Sb2 La1 90.0 105 106
La1 Sb2 La1 90.0 9 106
La1 Sb2 La1 60.0 . 10
La1 Sb2 La1 60.0 101 10
La1 Sb2 La1 120.0 5 10
La1 Sb2 La1 120.0 97 10
La1 Sb2 La1 90.0 105 10
La1 Sb2 La1 90.0 9 10
La1 Sb2 La1 180.000(10) 106 10
La1 Sb2 La1 120.0 . 6
La1 Sb2 La1 90.0 101 6
La1 Sb2 La1 90.0 5 6
La1 Sb2 La1 60.0 97 6
La1 Sb2 La1 120.0 105 6
La1 Sb2 La1 60.0 9 6
La1 Sb2 La1 60.0 106 6
La1 Sb2 La1 120.0 10 6
La1 Sb2 La1 60.0 . 102
La1 Sb2 La1 90.0 101 102
La1 Sb2 La1 90.0 5 102
La1 Sb2 La1 120.0 97 102
La1 Sb2 La1 60.0 105 102
La1 Sb2 La1 120.0 9 102
La1 Sb2 La1 120.0 106 102
La1 Sb2 La1 60.0 10 102
La1 Sb2 La1 180.000(10) 6 102
La1 Sb2 La1 90.0 . 2
La1 Sb2 La1 120.0 101 2
La1 Sb2 La1 60.0 5 2
La1 Sb2 La1 90.0 97 2
La1 Sb2 La1 60.0 105 2
La1 Sb2 La1 120.0 9 2
La1 Sb2 La1 60.0 106 2
La1 Sb2 La1 120.0 10 2
La1 Sb2 La1 120.0 6 2
La1 Sb2 La1 60.0 102 2
La1 Sb2 La1 90.0 . 98
La1 Sb2 La1 60.0 101 98
La1 Sb2 La1 120.0 5 98
La1 Sb2 La1 90.0 97 98
La1 Sb2 La1 120.0 105 98
La1 Sb2 La1 60.0 9 98
La1 Sb2 La1 120.0 106 98
La1 Sb2 La1 60.0 10 98
La1 Sb2 La1 60.0 6 98
La1 Sb2 La1 120.0 102 98
La1 Sb2 La1 180.000(10) 2 98
La1 Sb2 Sb1 135.0 . 105
La1 Sb2 Sb1 45.0 101 105
La1 Sb2 Sb1 135.0 5 105
La1 Sb2 Sb1 45.0 97 105
La1 Sb2 Sb1 90.0 105 105
La1 Sb2 Sb1 90.0 9 105
La1 Sb2 Sb1 90.0 106 105
La1 Sb2 Sb1 90.0 10 105
La1 Sb2 Sb1 45.0 6 105
La1 Sb2 Sb1 135.0 102 105
La1 Sb2 Sb1 135.0 2 105
La1 Sb2 Sb1 45.0 98 105
La1 Sb2 Sb1 135.0 . 101
La1 Sb2 Sb1 90.0 101 101
La1 Sb2 Sb1 90.0 5 101
La1 Sb2 Sb1 45.0 97 101
La1 Sb2 Sb1 45.0 105 101
La1 Sb2 Sb1 135.0 9 101
La1 Sb2 Sb1 45.0 106 101
La1 Sb2 Sb1 135.0 10 101
La1 Sb2 Sb1 90.0 6 101
La1 Sb2 Sb1 90.0 102 101
La1 Sb2 Sb1 45.0 2 101
La1 Sb2 Sb1 135.0 98 101
Sb1 Sb2 Sb1 90.0 105 101
La1 Sb2 Sb1 90.0 . 97
La1 Sb2 Sb1 45.0 101 97
La1 Sb2 Sb1 135.0 5 97
La1 Sb2 Sb1 90.0 97 97
La1 Sb2 Sb1 45.0 105 97
La1 Sb2 Sb1 135.0 9 97
La1 Sb2 Sb1 135.0 106 97
La1 Sb2 Sb1 45.0 10 97
La1 Sb2 Sb1 135.0 6 97
La1 Sb2 Sb1 45.0 102 97
La1 Sb2 Sb1 90.0 2 97
La1 Sb2 Sb1 90.0 98 97
Sb1 Sb2 Sb1 90.0 105 97
Sb1 Sb2 Sb1 90.0 101 97
La1 Sb2 Sb1 90.0 . .
La1 Sb2 Sb1 135.0 101 .
La1 Sb2 Sb1 45.0 5 .
La1 Sb2 Sb1 90.0 97 .
La1 Sb2 Sb1 135.0 105 .
La1 Sb2 Sb1 45.0 9 .
La1 Sb2 Sb1 45.0 106 .
La1 Sb2 Sb1 135.0 10 .
La1 Sb2 Sb1 45.0 6 .
La1 Sb2 Sb1 135.0 102 .
La1 Sb2 Sb1 90.0 2 .
La1 Sb2 Sb1 90.0 98 .
Sb1 Sb2 Sb1 90.0 105 .
Sb1 Sb2 Sb1 90.0 101 .
Sb1 Sb2 Sb1 180.0 97 .
La1 Sb2 Sb1 45.0 . 5
La1 Sb2 Sb1 90.0 101 5
La1 Sb2 Sb1 90.0 5 5
La1 Sb2 Sb1 135.0 97 5
La1 Sb2 Sb1 135.0 105 5
La1 Sb2 Sb1 45.0 9 5
La1 Sb2 Sb1 135.0 106 5
La1 Sb2 Sb1 45.0 10 5
La1 Sb2 Sb1 90.0 6 5
La1 Sb2 Sb1 90.0 102 5
La1 Sb2 Sb1 135.0 2 5
La1 Sb2 Sb1 45.0 98 5
Sb1 Sb2 Sb1 90.0 105 5
Sb1 Sb2 Sb1 180.0 101 5
Sb1 Sb2 Sb1 90.0 97 5
Sb1 Sb2 Sb1 90.0 . 5
La1 Sb2 Sb1 45.0 . 9
La1 Sb2 Sb1 135.0 101 9
La1 Sb2 Sb1 45.0 5 9
La1 Sb2 Sb1 135.0 97 9
La1 Sb2 Sb1 90.0 105 9
La1 Sb2 Sb1 90.0 9 9
La1 Sb2 Sb1 90.0 106 9
La1 Sb2 Sb1 90.0 10 9
La1 Sb2 Sb1 135.0 6 9
La1 Sb2 Sb1 45.0 102 9
La1 Sb2 Sb1 45.0 2 9
La1 Sb2 Sb1 135.0 98 9
Sb1 Sb2 Sb1 180.0 105 9
Sb1 Sb2 Sb1 90.0 101 9
Sb1 Sb2 Sb1 90.0 97 9
Sb1 Sb2 Sb1 90.0 . 9
Sb1 Sb2 Sb1 90.0 5 9
C Mn C 119.29(3) 9 5
C Mn C 119.29(3) 9 .
C Mn C 119.29(3) 5 .
C Mn Mn 102.60(10) 9 28
C Mn Mn 102.60(10) 5 28
C Mn Mn 49.86(11) . 28
C Mn Mn 102.60(10) 9 51
C Mn Mn 49.86(11) 5 51
C Mn Mn 102.60(10) . 51
Mn Mn Mn 60.0 28 51
C Mn Mn 49.86(11) 9 74
C Mn Mn 102.60(10) 5 74
C Mn Mn 102.60(10) . 74
Mn Mn Mn 60.0 28 74
Mn Mn Mn 60.0 51 74
C Mn La2 59.654(13) 9 28
C Mn La2 59.654(13) 5 28
C Mn La2 166.92(12) . 28
Mn Mn La2 117.06(2) 28 28
Mn Mn La2 66.282(16) 51 28
Mn Mn La2 66.282(16) 74 28
C Mn La2 59.654(13) 9 51
C Mn La2 166.92(12) 5 51
C Mn La2 59.654(13) . 51
Mn Mn La2 66.282(16) 28 51
Mn Mn La2 117.06(2) 51 51
Mn Mn La2 66.282(17) 74 51
La2 Mn La2 117.999(9) 28 51
C Mn La2 166.92(12) 9 74
C Mn La2 59.654(13) 5 74
C Mn La2 59.654(13) . 74
Mn Mn La2 66.282(17) 28 74
Mn Mn La2 66.282(17) 51 74
Mn Mn La2 117.06(2) 74 74
La2 Mn La2 117.999(9) 28 74
La2 Mn La2 117.999(9) 51 74
C Mn La1 114.00(8) 9 5
C Mn La1 50.96(11) 5 5
C Mn La1 114.00(9) . 5
Mn Mn La1 142.037(8) 28 5
Mn Mn La1 100.821(14) 51 5
Mn Mn La1 142.037(8) 74 5
La2 Mn La1 76.087(10) 28 5
La2 Mn La1 142.12(3) 51 5
La2 Mn La1 76.087(10) 74 5
C Mn La1 50.96(11) 9 9
C Mn La1 114.00(8) 5 9
C Mn La1 114.00(9) . 9
Mn Mn La1 142.037(8) 28 9
Mn Mn La1 142.037(8) 51 9
Mn Mn La1 100.821(14) 74 9
La2 Mn La1 76.087(10) 28 9
La2 Mn La1 76.087(10) 51 9
La2 Mn La1 142.12(3) 74 9
La1 Mn La1 73.83(2) 5 9
C Mn La1 114.00(9) 9 .
C Mn La1 114.00(9) 5 .
C Mn La1 50.96(11) . .
Mn Mn La1 100.821(14) 28 .
Mn Mn La1 142.037(8) 51 .
Mn Mn La1 142.037(8) 74 .
La2 Mn La1 142.12(3) 28 .
La2 Mn La1 76.087(10) 51 .
La2 Mn La1 76.087(10) 74 .
La1 Mn La1 73.83(2) 5 .
La1 Mn La1 73.83(2) 9 .
Mn C Mn 80.3(2) 28 .
Mn C La1 173.0(2) 28 .
Mn C La1 92.72(3) . .
Mn C La1 92.72(3) 28 121
Mn C La1 173.0(2) . 121
La1 C La1 94.28(19) . 121
Mn C La2 82.17(10) 28 74
Mn C La2 82.17(10) . 74
La1 C La2 96.96(7) . 74
La1 C La2 96.96(7) 121 74
Mn C La2 82.17(10) 28 51
Mn C La2 82.17(10) . 51
La1 C La2 96.96(7) . 51
La1 C La2 96.96(7) 121 51
La2 C La2 159.5(2) 74 51

loop_
_geom_bond_atom_site_label_1
_geom_bond_atom_site_label_2
_geom_bond_distance
_geom_bond_site_symmetry_2
La1 C 2.558(4) .
La1 C 2.558(4) 121
La1 Mn 3.2900(8) .
La1 Mn 3.2900(8) 100
La1 Sb1 3.4374(3) 9
La1 Sb1 3.4374(3) 5
La1 La1 3.7505(7) 121
La1 Sb2 3.9523(3) .
La1 La1 3.9523(3) 102
La1 La1 3.9523(3) 10
La1 La1 3.9523(3) 9
La1 La1 3.9523(3) 5
La1 La2 3.9563(2) 51
La1 La2 3.9563(2) 74
La1 La2 3.9563(2) 171_455
La1 La2 3.9563(2) 146_455
La1 Mn 4.5008(3) 28
La1 Mn 4.5008(3) 121
La1 La1 5.5894(5) 2
La1 La1 5.5894(5) 98
La2 C 2.7235(11) 58
La2 C 2.7235(11) 30
La2 C 2.7235(11) 74
La2 Mn 3.1264(4) 28
La2 Mn 3.1264(4) 51
La2 Mn 3.1264(4) 74
La2 Sb1 3.3758(3) 81
La2 Sb1 3.3758(3) 53
La2 Sb1 3.3758(3) 25
La2 La3 3.8552(4) .
La2 La1 3.9563(2) 74
La2 La1 3.9563(2) 174
La2 La1 3.9563(2) 30
La2 La1 3.9563(2) 146
La2 La1 3.9563(2) 130
La2 La1 3.9563(2) 58
La2 La2 4.4516(5) 100_655
La2 La2 4.4516(5) 99_565
La2 La2 4.4516(5) 98_556
La2 Mn 4.8223(11) .
La3 Sb1 3.4454(6) 81
La3 Sb1 3.4454(6) 53
La3 Sb1 3.4454(6) 25
La3 Sb1 3.4454(6) 177_556
La3 Sb1 3.4454(6) 149_565
La3 Sb1 3.4454(6) 121_655
La3 La2 3.8552(4) 97_666
La3 La2 3.8552(4) 100_655
La3 La2 3.8552(4) 4_566
La3 La2 3.8552(4) 99_565
La3 La2 3.8552(4) 3_656
La3 La2 3.8552(4) 98_556
La3 La2 3.8552(4) 2_665
La3 La1 6.12188(17) 74
La3 La1 6.12188(17) 78_556
La3 La1 6.12188(18) 126_655
La3 La1 6.12188(18) 174
La3 La1 6.12187(19) 50_565
La3 La1 6.12188(17) 170_556
Sb1 La2 3.3758(3) 28
Sb1 La2 3.3758(3) 25_544
Sb1 La2 3.3758(3) 123_554
Sb1 La2 3.3758(3) 122_545
Sb1 La1 3.4374(3) 6
Sb1 La1 3.4374(3) 106
Sb1 La1 3.4374(3) 5
Sb1 La1 3.4374(3) 9
Sb1 La3 3.4454(6) 25_544
Sb1 Sb2 4.7960(6) .
Sb2 La1 3.9523(3) 101
Sb2 La1 3.9523(3) 5
Sb2 La1 3.9523(3) 97
Sb2 La1 3.9523(3) 105
Sb2 La1 3.9523(3) 9
Sb2 La1 3.9523(3) 106
Sb2 La1 3.9523(3) 10
Sb2 La1 3.9523(3) 6
Sb2 La1 3.9523(3) 102
Sb2 La1 3.9523(3) 2
Sb2 La1 3.9523(3) 98
Sb2 Sb1 4.7960(6) 105
Sb2 Sb1 4.7960(6) 101
Sb2 Sb1 4.7960(6) 97
Sb2 Sb1 4.7960(6) 5
Sb2 Sb1 4.7960(6) 9
Mn C 1.951(4) 9
Mn C 1.951(4) 5
Mn C 1.951(4) .
Mn Mn 2.5151(17) 28
Mn Mn 2.5151(17) 51
Mn Mn 2.5151(17) 74
Mn La2 3.1264(4) 28
Mn La2 3.1264(4) 51
Mn La2 3.1264(4) 74
Mn La1 3.2900(8) 5
Mn La1 3.2900(8) 9
C Mn 1.951(4) 28
C La1 2.558(4) 121
C La2 2.7235(11) 74
C La2 2.7235(11) 51
